data_1525545
loop_
_publ_author_name
'Abrahams, S.C.'
'Bernstein, J.L.'

_publ_section_title
;
 Ferroelastic effect in Rb Fe F4 and Cs Fe F4
;
_journal_name_full 'Materials Research Bulletin'
_journal_page_first 715
_journal_page_last 720
_journal_volume 7
_journal_year 1972
_chemical_formula_sum 'F4 Fe Rb'
_chemical_name_systematic 'Rb (Fe F4)'
_space_group_IT_number 57
_symmetry_space_group_name_Hall '-P 2c 2ac'
_symmetry_space_group_name_H-M 'P c a m'
_cell_angle_alpha 90
_cell_angle_beta 90
_cell_angle_gamma 90
_cell_formula_units_Z 4
_cell_length_a 7.615
_cell_length_b 6.245
_cell_length_c 7.62
_cell_volume 362.374
_citation_journal_id_ASTM MRBUAC
_cod_data_source_file Abrahams_MRBUAC_1972_1942.cif
_cod_data_source_block F4Fe1Rb1
_cod_original_cell_volume 362.3742
_cod_original_sg_symbol_Hall '-P 2c 2b (y,-x,z)'
_cod_original_formula_sum 'F4 Fe1 Rb1'
_cod_database_code 1525545

loop_
_symmetry_equiv_pos_as_xyz
x,y,z
-x,-y,z+1/2
-x+1/2,y,-z
x+1/2,-y,-z+1/2
-x,-y,-z
x,y,-z-1/2
x-1/2,-y,z
-x-1/2,y,z-1/2

loop_
_atom_site_label
_atom_site_type_symbol
_atom_site_fract_x
_atom_site_fract_y
_atom_site_fract_z
_atom_site_occupancy
_atom_site_U_iso_or_equiv
F2 F-1 0.5088 -0.0657 0.25 1 0.0
F3 F-1 0.5492 0.7202 0.5403 1 0.0
F1 F-1 0.25 -0.0677 0 1 0.0
Rb1 Rb+1 0.2154 0.5197 0.25 1 0.0
Fe1 Fe+3 0.5 0 0 1 0.0
